data_4341094
loop_
_publ_author_name
'Yadav, Dhirendra'
'Siwatch, Rahul Kumar'
'Mukherjee, Goutam'
'Rajaraman, Gopalan'
'Nagendran, Selvarajan'

_publ_section_title
;
 Use of thio and seleno germanones as ligands: silver(i) halide complexes
 with ge&#x2550;e\\rightarrow ag-I (e = s, se) moieties and
 chalcogen-dependent argentophilic interaction.
;
_journal_issue 19
_journal_name_full 'Inorganic chemistry'
_journal_page_first 10054
_journal_page_last 10059
_journal_paper_doi 10.1021/ic5008389
_journal_volume 53
_journal_year 2014
_chemical_formula_moiety 'C21 H28 Ge N2 Se'
_chemical_formula_sum 'C21 H28 Ge N2 Se'
_chemical_formula_weight 460.02
_chemical_name_systematic
; 
 ? 
;
_space_group_IT_number 19
_symmetry_cell_setting orthorhombic
_symmetry_space_group_name_Hall 'P 2ac 2ab'
_symmetry_space_group_name_H-M 'P 21 21 21'
_atom_sites_solution_hydrogens geom
_atom_sites_solution_primary direct
_atom_sites_solution_secondary difmap
_audit_creation_method SHELXL-97
_cell_angle_alpha 90.00
_cell_angle_beta 90.00
_cell_angle_gamma 90.00
_cell_formula_units_Z 4
_cell_length_a 8.8178(11)
_cell_length_b 11.6655(14)
_cell_length_c 20.231(3)
_cell_measurement_reflns_used 6353
_cell_measurement_temperature 100(2)
_cell_measurement_theta_max 28.18
_cell_measurement_theta_min 2.52
_cell_volume 2081.0(5)
_computing_cell_refinement 'Bruker SMART'
_computing_data_collection 'Bruker SMART'
_computing_data_reduction 'Bruker SAINT'
_computing_molecular_graphics 'Bruker SHELXTL'
_computing_publication_material 'Bruker SHELXTL'
_computing_structure_refinement 'SHELXL-97 (Sheldrick, 1997)'
_computing_structure_solution 'SHELXS-97 (Sheldrick, 1990)'
_diffrn_ambient_temperature 100(2)
_diffrn_measured_fraction_theta_full 1.000
_diffrn_measured_fraction_theta_max 1.000
_diffrn_measurement_device_type 'CCD area detector'
_diffrn_measurement_method 'phi and omega scans'
_diffrn_radiation_monochromator graphite
_diffrn_radiation_source 'fine-focus sealed tube'
_diffrn_radiation_type MoK\a
_diffrn_radiation_wavelength 0.71073
_diffrn_reflns_av_R_equivalents 0.0264
_diffrn_reflns_av_sigmaI/netI 0.0353
_diffrn_reflns_limit_h_max 8
_diffrn_reflns_limit_h_min -10
_diffrn_reflns_limit_k_max 13
_diffrn_reflns_limit_k_min -11
_diffrn_reflns_limit_l_max 24
_diffrn_reflns_limit_l_min -23
_diffrn_reflns_number 10896
_diffrn_reflns_theta_full 24.99
_diffrn_reflns_theta_max 24.99
_diffrn_reflns_theta_min 2.01
_exptl_absorpt_coefficient_mu 3.227
_exptl_absorpt_correction_T_max 0.173
_exptl_absorpt_correction_T_min 0.025
_exptl_absorpt_correction_type multi-scan
_exptl_absorpt_process_details '(SADABS; Bruker, 2000)'
_exptl_crystal_colour yellow
_exptl_crystal_density_diffrn 1.468
_exptl_crystal_density_method 'not measured'
_exptl_crystal_description block
_exptl_crystal_F_000 936
_exptl_crystal_size_max 0.55
_exptl_crystal_size_mid 0.42
_exptl_crystal_size_min 0.22
_refine_diff_density_max 0.374
_refine_diff_density_min -0.205
_refine_diff_density_rms 0.054
_refine_ls_abs_structure_details 'Flack H D (1983), Acta Cryst. A39, 876-881'
_refine_ls_abs_structure_Flack 0.002(8)
_refine_ls_extinction_method none
_refine_ls_goodness_of_fit_ref 1.039
_refine_ls_hydrogen_treatment constr
_refine_ls_matrix_type full
_refine_ls_number_parameters 232
_refine_ls_number_reflns 3662
_refine_ls_number_restraints 0
_refine_ls_restrained_S_all 1.039
_refine_ls_R_factor_all 0.0226
_refine_ls_R_factor_gt 0.0212
_refine_ls_shift/su_max 0.001
_refine_ls_shift/su_mean 0.000
_refine_ls_structure_factor_coef Fsqd
_refine_ls_weighting_details 'calc w=1/[\s^2^(Fo^2^)+(0.0229P)^2^+0.0000P] where P=(Fo^2^+2Fc^2^)/3'
_refine_ls_weighting_scheme calc
_refine_ls_wR_factor_gt 0.0493
_refine_ls_wR_factor_ref 0.0499
_reflns_number_gt 3523
_reflns_number_total 3662
_reflns_threshold_expression >2sigma(I)
_cod_data_source_file ic5008389_si_001.cif
_cod_data_source_block compound4
_cod_depositor_comments
;
The following automatic conversions were performed:

'_symmetry_cell_setting' value 'Orthorhombic' changed to
'orthorhombic' according to
/home/saulius/struct/COD-crude-data--automatic-downloads/rss-feeds/ACS/lib/dictionaries/cif_core.dic
dictionary named 'cif_core.dic' version 2.4.2 from 2011-04-26.

Automatic conversion script
Id: cif_fix_values 2281 2013-09-26 08:29:07Z andrius 

 Adding full bibliography for 4341093--4341096.cif.
;
_cod_database_code 4341094

loop_
_symmetry_equiv_pos_as_xyz
'x, y, z'
'-x+1/2, -y, z+1/2'
'-x, y+1/2, -z+1/2'
'x+1/2, -y+1/2, -z'

loop_
_atom_site_label
_atom_site_type_symbol
_atom_site_fract_x
_atom_site_fract_y
_atom_site_fract_z
_atom_site_U_iso_or_equiv
_atom_site_adp_type
_atom_site_occupancy
_atom_site_symmetry_multiplicity
_atom_site_calc_flag
_atom_site_refinement_flags
Ge1 Ge 0.53691(3) 0.00281(2) 0.097834(11) 0.01888(7) Uani 1 1 d .
N1 N 0.4841(2) 0.10140(17) 0.16973(9) 0.0210(5) Uani 1 1 d .
N2 N 0.3248(2) -0.03252(16) 0.09605(9) 0.0205(4) Uani 1 1 d .
Se1 Se 0.68884(3) -0.14451(2) 0.122487(12) 0.02566(7) Uani 1 1 d .
C16 C 0.5884(3) 0.0925(2) 0.01990(12) 0.0219(6) Uani 1 1 d .
C19 C 0.6530(4) 0.2023(3) -0.09858(15) 0.0441(8) Uani 1 1 d .
H19 H 0.6728 0.2378 -0.1388 0.053 Uiso 1 1 calc R
C13 C 0.2465(3) -0.2342(2) 0.07007(13) 0.0323(6) Uani 1 1 d .
H13A H 0.3424 -0.2581 0.0878 0.048 Uiso 1 1 calc R
H13B H 0.2183 -0.2842 0.0344 0.048 Uiso 1 1 calc R
H13C H 0.1707 -0.2375 0.1041 0.048 Uiso 1 1 calc R
C4 C 0.0504(3) 0.0248(2) 0.28443(13) 0.0339(7) Uani 1 1 d .
H4 H -0.0194 0.0174 0.3186 0.041 Uiso 1 1 calc R
C1 C 0.3468(3) 0.0745(2) 0.19506(12) 0.0211(6) Uani 1 1 d .
C7 C 0.2569(3) -0.0056(2) 0.15355(11) 0.0212(5) Uani 1 1 d .
C11 C 0.5470(3) 0.3001(2) 0.20866(14) 0.0349(7) Uani 1 1 d .
H11A H 0.5191 0.3277 0.1656 0.052 Uiso 1 1 calc R
H11B H 0.6275 0.3466 0.2261 0.052 Uiso 1 1 calc R
H11C H 0.4609 0.3042 0.2376 0.052 Uiso 1 1 calc R
C2 C 0.2936(3) 0.1222(2) 0.25446(12) 0.0256(6) Uani 1 1 d .
H2 H 0.3553 0.1803 0.2709 0.031 Uiso 1 1 calc R
C6 C 0.1150(3) -0.0505(2) 0.17250(13) 0.0290(6) Uani 1 1 d .
H6 H 0.0709 -0.0963 0.1402 0.035 Uiso 1 1 calc R
C17 C 0.7038(3) 0.0517(2) -0.02103(12) 0.0277(6) Uani 1 1 d .
H17 H 0.7604 -0.0119 -0.0085 0.033 Uiso 1 1 calc R
C8 C 0.6006(3) 0.1756(2) 0.20340(13) 0.0253(6) Uani 1 1 d .
C9 C 0.2595(3) -0.1115(2) 0.04443(12) 0.0234(6) Uani 1 1 d .
C20 C 0.5421(4) 0.2463(3) -0.05692(15) 0.0423(8) Uani 1 1 d .
H20 H 0.4903 0.3128 -0.0683 0.051 Uiso 1 1 calc R
C14 C 0.1091(3) -0.0650(2) 0.01682(14) 0.0352(7) Uani 1 1 d .
H14A H 0.0332 -0.0669 0.0508 0.053 Uiso 1 1 calc R
H14B H 0.0771 -0.1116 -0.0197 0.053 Uiso 1 1 calc R
H14C H 0.1231 0.0125 0.0021 0.053 Uiso 1 1 calc R
C21 C 0.5093(3) 0.1899(2) 0.00182(14) 0.0301(6) Uani 1 1 d .
H21 H 0.4333 0.2179 0.0293 0.036 Uiso 1 1 calc R
C12 C 0.7440(3) 0.1779(2) 0.15986(13) 0.0323(7) Uani 1 1 d .
H12A H 0.7803 0.1011 0.1535 0.048 Uiso 1 1 calc R
H12B H 0.8210 0.2229 0.1812 0.048 Uiso 1 1 calc R
H12C H 0.7199 0.2113 0.1178 0.048 Uiso 1 1 calc R
C3 C 0.1683(3) 0.1004(2) 0.29337(13) 0.0317(6) Uani 1 1 d .
H3 H 0.1627 0.1438 0.3318 0.038 Uiso 1 1 calc R
C10 C 0.6467(3) 0.1229(3) 0.26996(14) 0.0369(7) Uani 1 1 d .
H10A H 0.5639 0.1293 0.3006 0.055 Uiso 1 1 calc R
H10B H 0.7333 0.1630 0.2872 0.055 Uiso 1 1 calc R
H10C H 0.6719 0.0436 0.2638 0.055 Uiso 1 1 calc R
C18 C 0.7338(4) 0.1062(3) -0.08038(14) 0.0405(8) Uani 1 1 d .
H18 H 0.8089 0.0778 -0.1082 0.049 Uiso 1 1 calc R
C5 C 0.0278(3) -0.0409(3) 0.22851(14) 0.0345(7) Uani 1 1 d .
H5 H -0.0596 -0.0855 0.2288 0.041 Uiso 1 1 calc R
C15 C 0.3703(3) -0.1155(2) -0.01395(13) 0.0324(7) Uani 1 1 d .
H15A H 0.3787 -0.0406 -0.0332 0.049 Uiso 1 1 calc R
H15B H 0.3334 -0.1685 -0.0465 0.049 Uiso 1 1 calc R
H15C H 0.4681 -0.1401 0.0013 0.049 Uiso 1 1 calc R

loop_
_atom_site_aniso_label
_atom_site_aniso_U_11
_atom_site_aniso_U_22
_atom_site_aniso_U_33
_atom_site_aniso_U_23
_atom_site_aniso_U_13
_atom_site_aniso_U_12
Ge1 0.02147(13) 0.01846(13) 0.01669(12) -0.00161(11) 0.00049(9) 0.00061(13)
N1 0.0212(11) 0.0228(11) 0.0189(10) -0.0059(8) -0.0003(8) -0.0011(9)
N2 0.0210(10) 0.0215(11) 0.0191(10) -0.0035(8) -0.0016(9) 0.0009(9)
Se1 0.02968(14) 0.02293(13) 0.02437(13) 0.00102(11) 0.00038(12) 0.00594(11)
C16 0.0283(14) 0.0208(12) 0.0167(12) -0.0002(10) -0.0001(10) -0.0073(11)
C19 0.057(2) 0.0490(19) 0.0266(15) 0.0117(15) -0.0059(15) -0.0303(17)
C13 0.0401(17) 0.0254(14) 0.0312(14) -0.0041(12) -0.0031(13) -0.0043(13)
C4 0.0293(15) 0.0457(19) 0.0266(14) -0.0037(13) 0.0066(12) -0.0031(14)
C1 0.0247(14) 0.0181(13) 0.0205(13) 0.0026(10) -0.0028(10) 0.0036(10)
C7 0.0232(12) 0.0200(12) 0.0205(11) 0.0013(11) -0.0031(9) 0.0025(12)
C11 0.0356(16) 0.0274(14) 0.0416(17) -0.0081(13) 0.0063(14) -0.0084(14)
C2 0.0278(15) 0.0274(14) 0.0217(12) -0.0071(11) -0.0007(11) -0.0050(12)
C6 0.0249(14) 0.0381(16) 0.0240(14) -0.0103(12) -0.0006(11) -0.0051(13)
C17 0.0316(16) 0.0262(13) 0.0253(13) -0.0024(11) 0.0022(12) -0.0056(12)
C8 0.0225(13) 0.0277(15) 0.0258(14) -0.0063(11) -0.0002(11) -0.0052(11)
C9 0.0270(14) 0.0239(14) 0.0194(12) -0.0071(10) -0.0022(11) -0.0042(11)
C20 0.0457(19) 0.0317(16) 0.0494(19) 0.0157(14) -0.0218(16) -0.0133(15)
C14 0.0386(17) 0.0345(17) 0.0325(16) -0.0042(13) -0.0136(13) 0.0020(15)
C21 0.0317(16) 0.0267(14) 0.0318(15) 0.0019(12) -0.0058(12) -0.0007(12)
C12 0.0251(14) 0.0385(16) 0.0332(15) -0.0115(12) 0.0036(12) -0.0102(12)
C3 0.0330(16) 0.0382(16) 0.0239(13) -0.0078(12) 0.0056(12) -0.0024(14)
C10 0.0347(17) 0.0463(19) 0.0296(15) -0.0058(14) -0.0081(12) -0.0072(14)
C18 0.0452(18) 0.0468(18) 0.0297(15) -0.0026(14) 0.0102(13) -0.0196(15)
C5 0.0240(14) 0.0428(17) 0.0367(16) -0.0024(13) 0.0038(13) -0.0084(13)
C15 0.0387(17) 0.0348(16) 0.0236(14) -0.0127(12) 0.0001(11) -0.0082(13)

loop_
_atom_type_symbol
_atom_type_description
_atom_type_scat_dispersion_real
_atom_type_scat_dispersion_imag
_atom_type_scat_source
C C 0.0033 0.0016 'International Tables Vol C Tables 4.2.6.8 and 6.1.1.4'
H H 0.0000 0.0000 'International Tables Vol C Tables 4.2.6.8 and 6.1.1.4'
N N 0.0061 0.0033 'International Tables Vol C Tables 4.2.6.8 and 6.1.1.4'
Ge Ge 0.1547 1.8001 'International Tables Vol C Tables 4.2.6.8 and 6.1.1.4'
Se Se -0.0929 2.2259 'International Tables Vol C Tables 4.2.6.8 and 6.1.1.4'

loop_
_geom_angle_atom_site_label_1
_geom_angle_atom_site_label_2
_geom_angle_atom_site_label_3
_geom_angle
N1 Ge1 N2 84.61(8)
N1 Ge1 C16 110.46(10)
N2 Ge1 C16 109.17(9)
N1 Ge1 Se1 116.02(6)
N2 Ge1 Se1 115.09(6)
C16 Ge1 Se1 117.02(8)
C1 N1 C8 125.0(2)
C1 N1 Ge1 111.53(16)
C8 N1 Ge1 121.56(15)
C7 N2 C9 124.9(2)
C7 N2 Ge1 111.58(15)
C9 N2 Ge1 121.16(15)
C21 C16 C17 119.4(2)
C21 C16 Ge1 122.6(2)
C17 C16 Ge1 117.9(2)
C18 C19 C20 120.1(3)
C18 C19 H19 119.9
C20 C19 H19 119.9
C9 C13 H13A 109.5
C9 C13 H13B 109.5
H13A C13 H13B 109.5
C9 C13 H13C 109.5
H13A C13 H13C 109.5
H13B C13 H13C 109.5
C3 C4 C5 124.9(3)
C3 C4 H4 117.5
C5 C4 H4 117.5
N1 C1 C2 122.1(2)
N1 C1 C7 114.2(2)
C2 C1 C7 123.7(2)
N2 C7 C6 122.9(2)
N2 C7 C1 113.5(2)
C6 C7 C1 123.6(2)
C8 C11 H11A 109.5
C8 C11 H11B 109.5
H11A C11 H11B 109.5
C8 C11 H11C 109.5
H11A C11 H11C 109.5
H11B C11 H11C 109.5
C3 C2 C1 133.0(3)
C3 C2 H2 113.5
C1 C2 H2 113.5
C5 C6 C7 133.7(3)
C5 C6 H6 113.1
C7 C6 H6 113.1
C18 C17 C16 119.8(3)
C18 C17 H17 120.1
C16 C17 H17 120.1
N1 C8 C11 111.4(2)
N1 C8 C10 110.3(2)
C11 C8 C10 113.6(2)
N1 C8 C12 108.1(2)
C11 C8 C12 106.0(2)
C10 C8 C12 107.0(2)
N2 C9 C13 111.5(2)
N2 C9 C15 108.0(2)
C13 C9 C15 106.3(2)
N2 C9 C14 111.5(2)
C13 C9 C14 112.9(2)
C15 C9 C14 106.3(2)
C21 C20 C19 119.4(3)
C21 C20 H20 120.3
C19 C20 H20 120.3
C9 C14 H14A 109.5
C9 C14 H14B 109.5
H14A C14 H14B 109.5
C9 C14 H14C 109.5
H14A C14 H14C 109.5
H14B C14 H14C 109.5
C16 C21 C20 120.7(3)
C16 C21 H21 119.6
C20 C21 H21 119.6
C8 C12 H12A 109.5
C8 C12 H12B 109.5
H12A C12 H12B 109.5
C8 C12 H12C 109.5
H12A C12 H12C 109.5
H12B C12 H12C 109.5
C4 C3 C2 130.4(3)
C4 C3 H3 114.8
C2 C3 H3 114.8
C8 C10 H10A 109.5
C8 C10 H10B 109.5
H10A C10 H10B 109.5
C8 C10 H10C 109.5
H10A C10 H10C 109.5
H10B C10 H10C 109.5
C19 C18 C17 120.4(3)
C19 C18 H18 119.8
C17 C18 H18 119.8
C6 C5 C4 129.8(3)
C6 C5 H5 115.1
C4 C5 H5 115.1
C9 C15 H15A 109.5
C9 C15 H15B 109.5
H15A C15 H15B 109.5
C9 C15 H15C 109.5
H15A C15 H15C 109.5
H15B C15 H15C 109.5

loop_
_geom_bond_atom_site_label_1
_geom_bond_atom_site_label_2
_geom_bond_distance
Ge1 N1 1.9119(19)
Ge1 N2 1.916(2)
Ge1 C16 1.946(2)
Ge1 Se1 2.2354(4)
N1 C1 1.351(3)
N1 C8 1.506(3)
N2 C7 1.345(3)
N2 C9 1.507(3)
C16 C21 1.382(4)
C16 C17 1.395(4)
C19 C18 1.378(5)
C19 C20 1.389(4)
C19 H19 0.9300
C13 C9 1.527(4)
C13 H13A 0.9600
C13 H13B 0.9600
C13 H13C 0.9600
C4 C3 1.375(4)
C4 C5 1.381(4)
C4 H4 0.9300
C1 C2 1.405(3)
C1 C7 1.486(3)
C7 C6 1.409(3)
C11 C8 1.532(3)
C11 H11A 0.9600
C11 H11B 0.9600
C11 H11C 0.9600
C2 C3 1.381(4)
C2 H2 0.9300
C6 C5 1.374(4)
C6 H6 0.9300
C17 C18 1.384(4)
C17 H17 0.9300
C8 C10 1.535(4)
C8 C12 1.541(3)
C9 C15 1.533(4)
C9 C14 1.538(4)
C20 C21 1.389(4)
C20 H20 0.9300
C14 H14A 0.9600
C14 H14B 0.9600
C14 H14C 0.9600
C21 H21 0.9300
C12 H12A 0.9600
C12 H12B 0.9600
C12 H12C 0.9600
C3 H3 0.9300
C10 H10A 0.9600
C10 H10B 0.9600
C10 H10C 0.9600
C18 H18 0.9300
C5 H5 0.9300
C15 H15A 0.9600
C15 H15B 0.9600
C15 H15C 0.9600

loop_
_geom_torsion_atom_site_label_1
_geom_torsion_atom_site_label_2
_geom_torsion_atom_site_label_3
_geom_torsion_atom_site_label_4
_geom_torsion
N2 Ge1 N1 C1 17.56(17)
C16 Ge1 N1 C1 126.03(17)
Se1 Ge1 N1 C1 -97.77(16)
N2 Ge1 N1 C8 -177.56(19)
C16 Ge1 N1 C8 -69.1(2)
Se1 Ge1 N1 C8 67.11(19)
N1 Ge1 N2 C7 -19.65(17)
C16 Ge1 N2 C7 -129.47(18)
Se1 Ge1 N2 C7 96.60(16)
N1 Ge1 N2 C9 176.98(18)
C16 Ge1 N2 C9 67.17(19)
Se1 Ge1 N2 C9 -66.76(18)
N1 Ge1 C16 C21 -40.1(2)
N2 Ge1 C16 C21 51.3(2)
Se1 Ge1 C16 C21 -175.79(18)
N1 Ge1 C16 C17 144.09(19)
N2 Ge1 C16 C17 -124.57(19)
Se1 Ge1 C16 C17 8.4(2)
C8 N1 C1 C2 5.4(4)
Ge1 N1 C1 C2 169.70(19)
C8 N1 C1 C7 -176.6(2)
Ge1 N1 C1 C7 -12.3(3)
C9 N2 C7 C6 0.8(4)
Ge1 N2 C7 C6 -161.9(2)
C9 N2 C7 C1 -179.8(2)
Ge1 N2 C7 C1 17.6(2)
N1 C1 C7 N2 -3.5(3)
C2 C1 C7 N2 174.4(2)
N1 C1 C7 C6 175.9(2)
C2 C1 C7 C6 -6.2(4)
N1 C1 C2 C3 -172.1(3)
C7 C1 C2 C3 10.2(5)
N2 C7 C6 C5 176.3(3)
C1 C7 C6 C5 -3.1(5)
C21 C16 C17 C18 -2.6(4)
Ge1 C16 C17 C18 173.4(2)
C1 N1 C8 C11 -67.5(3)
Ge1 N1 C8 C11 129.77(19)
C1 N1 C8 C10 59.7(3)
Ge1 N1 C8 C10 -103.0(2)
C1 N1 C8 C12 176.4(2)
Ge1 N1 C8 C12 13.6(3)
C7 N2 C9 C13 -65.4(3)
Ge1 N2 C9 C13 95.7(2)
C7 N2 C9 C15 178.2(2)
Ge1 N2 C9 C15 -20.7(3)
C7 N2 C9 C14 61.8(3)
Ge1 N2 C9 C14 -137.15(19)
C18 C19 C20 C21 -2.6(4)
C17 C16 C21 C20 0.9(4)
Ge1 C16 C21 C20 -174.9(2)
C19 C20 C21 C16 1.7(4)
C5 C4 C3 C2 -5.9(5)
C1 C2 C3 C4 -2.4(5)
C20 C19 C18 C17 0.9(4)
C16 C17 C18 C19 1.7(4)
C7 C6 C5 C4 4.8(6)
C3 C4 C5 C6 2.9(5)
